data_4036283
loop_
_publ_author_name
'Haddad, Saoussen'
'Boudriga, Sarra'
'Porzio, Fran\,cois'
'Soldera, Armand'
'Askri, Moheddine'
'Knorr, Michael'
'Rousselin, Yoann'
'Kubicki, Marek M.'
'Golz, Christopher'
'Strohmann, Carsten'

_publ_section_title
;
 Regio- and Stereoselective Synthesis of Spiropyrrolizidines and
 Piperazines through Azomethine Ylide Cycloaddition Reaction.
;
_journal_issue 18
_journal_name_full 'The Journal of organic chemistry'
_journal_page_first 9064
_journal_page_last 9075
_journal_paper_doi 10.1021/acs.joc.5b01399
_journal_volume 80
_journal_year 2015
_chemical_formula_moiety 'C29 H24 Cl N3 O3'
_chemical_formula_sum 'C29 H24 Cl N3 O3'
_chemical_formula_weight 497.96
_space_group_crystal_system orthorhombic
_space_group_IT_number 19
_space_group_name_Hall 'P 2ac 2ab'
_space_group_name_H-M_alt 'P 21 21 21'
_atom_sites_solution_hydrogens mixed
_atom_sites_solution_primary direct
_audit_creation_date 2015-01-27
_audit_creation_method
;
Olex2 1.2
(compiled 2015.01.19 svn.r3143 for OlexSys, GUI svn.r4992)
;
_cell_angle_alpha 90
_cell_angle_beta 90
_cell_angle_gamma 90
_cell_formula_units_Z 4
_cell_length_a 9.5387(5)
_cell_length_b 12.5979(6)
_cell_length_c 19.8057(11)
_cell_measurement_reflns_used 5045
_cell_measurement_temperature 173.15
_cell_measurement_theta_max 27.8060
_cell_measurement_theta_min 2.6640
_cell_volume 2380.0(2)
_computing_cell_refinement
;
CrysAlisPro, Agilent Technologies,
Version 1.171.36.28 (release 01-02-2013 CrysAlis171 .NET)
(compiled Feb  1 2013,16:14:44)
;
_computing_data_collection
;
CrysAlisPro, Agilent Technologies,
Version 1.171.36.28 (release 01-02-2013 CrysAlis171 .NET)
(compiled Feb  1 2013,16:14:44)
;
_computing_data_reduction
;
CrysAlisPro, Agilent Technologies,
Version 1.171.36.28 (release 01-02-2013 CrysAlis171 .NET)
(compiled Feb  1 2013,16:14:44)
;
_computing_molecular_graphics 'Olex2 (Dolomanov et al., 2009)'
_computing_publication_material 'Olex2 (Dolomanov et al., 2009)'
_computing_structure_refinement 'ShelXL (Sheldrick, 2008)'
_computing_structure_solution 'ShelXS (Sheldrick, 2008)'
_diffrn_ambient_temperature 173.15
_diffrn_detector_area_resol_mean 16.0560
_diffrn_measured_fraction_theta_full 0.999
_diffrn_measured_fraction_theta_max 0.995
_diffrn_measurement_details
;
#__ type_ start__ end____ width___ exp.time_
  1 omega   -7.00   85.00   1.0000   15.0000
omega____ theta____ kappa____ phi______ frames
    -       17.1472   77.0000   90.0000 92

#__ type_ start__ end____ width___ exp.time_
  2 omega  -47.00   46.00   1.0000   15.0000
omega____ theta____ kappa____ phi______ frames
    -       17.1472  -77.0000  -30.0000 93

#__ type_ start__ end____ width___ exp.time_
  3 omega   46.00   76.00   1.0000   15.0000
omega____ theta____ kappa____ phi______ frames
    -       17.1472 -179.0000  -60.0000 30

#__ type_ start__ end____ width___ exp.time_
  4 omega   37.00   91.00   1.0000   15.0000
omega____ theta____ kappa____ phi______ frames
    -       17.1472 -179.0000  150.0000 54

#__ type_ start__ end____ width___ exp.time_
  5 omega   -4.00   78.00   1.0000   15.0000
omega____ theta____ kappa____ phi______ frames
    -       17.1472   57.0000 -120.0000 82

#__ type_ start__ end____ width___ exp.time_
  6 omega  -17.00   14.00   1.0000   15.0000
omega____ theta____ kappa____ phi______ frames
    -      -18.0847  -99.0000  -30.0000 31

#__ type_ start__ end____ width___ exp.time_
  7 omega  -66.00  -38.00   1.0000   15.0000
omega____ theta____ kappa____ phi______ frames
    -      -18.0847 -179.0000   30.0000 28
;
_diffrn_measurement_device_type 'Xcalibur, Sapphire3'
_diffrn_measurement_method '\w scans'
_diffrn_orient_matrix_UB_11 -0.0062954000
_diffrn_orient_matrix_UB_12 -0.0501295000
_diffrn_orient_matrix_UB_13 -0.0159917000
_diffrn_orient_matrix_UB_21 -0.0258061000
_diffrn_orient_matrix_UB_22 0.0251812000
_diffrn_orient_matrix_UB_23 -0.0295224000
_diffrn_orient_matrix_UB_31 0.0694819000
_diffrn_orient_matrix_UB_32 0.0048035000
_diffrn_orient_matrix_UB_33 -0.0124217000
_diffrn_radiation_monochromator graphite
_diffrn_radiation_type MoK\a
_diffrn_radiation_wavelength 0.71073
_diffrn_reflns_av_R_equivalents 0.0417
_diffrn_reflns_av_unetI/netI 0.0448
_diffrn_reflns_Laue_measured_fraction_full 0.999
_diffrn_reflns_Laue_measured_fraction_max 0.995
_diffrn_reflns_limit_h_max 11
_diffrn_reflns_limit_h_min -12
_diffrn_reflns_limit_k_max 16
_diffrn_reflns_limit_k_min -16
_diffrn_reflns_limit_l_max 25
_diffrn_reflns_limit_l_min -24
_diffrn_reflns_number 19681
_diffrn_reflns_point_group_measured_fraction_full 1.000
_diffrn_reflns_point_group_measured_fraction_max 0.988
_diffrn_reflns_theta_full 25.242
_diffrn_reflns_theta_max 26.998
_diffrn_reflns_theta_min 2.370
_diffrn_source 'Enhance (Mo) X-ray Source'
_exptl_absorpt_coefficient_mu 0.199
_exptl_absorpt_correction_T_max 1.00000
_exptl_absorpt_correction_T_min 0.90667
_exptl_absorpt_correction_type multi-scan
_exptl_absorpt_process_details
;
CrysAlisPro, Agilent Technologies,
Version 1.171.36.28 (release 01-02-2013 CrysAlis171 .NET)
(compiled Feb  1 2013,16:14:44)
Empirical absorption correction using spherical harmonics,
 implemented in SCALE3 ABSPACK scaling algorithm.
;
_exptl_crystal_colour colourless
_exptl_crystal_colour_primary colourless
_exptl_crystal_density_diffrn 1.390
_exptl_crystal_description block
_exptl_crystal_F_000 1040
_exptl_crystal_size_max 0.4
_exptl_crystal_size_mid 0.2
_exptl_crystal_size_min 0.2
_refine_diff_density_max 0.184
_refine_diff_density_min -0.258
_refine_diff_density_rms 0.042
_refine_ls_abs_structure_details
;
 Flack x determined using 1666 quotients [(I+)-(I-)]/[(I+)+(I-)]
 (Parsons, Flack and Wagner, Acta Cryst. B69 (2013) 249-259).
;
_refine_ls_abs_structure_Flack 0.38(3)
_refine_ls_extinction_method none
_refine_ls_goodness_of_fit_ref 1.033
_refine_ls_hydrogen_treatment mixed
_refine_ls_matrix_type full
_refine_ls_number_parameters 329
_refine_ls_number_reflns 5130
_refine_ls_number_restraints 0
_refine_ls_restrained_S_all 1.033
_refine_ls_R_factor_all 0.0526
_refine_ls_R_factor_gt 0.0391
_refine_ls_shift/su_max 0.000
_refine_ls_shift/su_mean 0.000
_refine_ls_structure_factor_coef Fsqd
_refine_ls_weighting_details 'w=1/[\s^2^(Fo^2^)+(0.0322P)^2^+0.5399P] where P=(Fo^2^+2Fc^2^)/3'
_refine_ls_weighting_scheme calc
_refine_ls_wR_factor_gt 0.0768
_refine_ls_wR_factor_ref 0.0828
_reflns_Friedel_coverage 0.753
_reflns_Friedel_fraction_full 1.000
_reflns_Friedel_fraction_max 0.979
_reflns_number_gt 4350
_reflns_number_total 5130
_reflns_threshold_expression 'I > 2\s(I)'
_cod_data_source_file jo5b01399_si_002.cif
_cod_data_source_block 2889-compound_5d
_cod_database_code 4036283
_shelxl_version_number 2014/6
_chemical_oxdiff_formula 'C29 H24 Cl1 N3 O3'
_shelx_space_group_comment
;
The symmetry employed for this shelxl refinement is uniquely defined
by the following loop, which should always be used as a source of
symmetry information in preference to the above space-group names.
They are only intended as comments.
;
_shelx_estimated_absorpt_t_max 0.961
_shelx_estimated_absorpt_t_min 0.925
_reflns_odcompleteness_completeness 99.82
_reflns_odcompleteness_iscentric 1
_reflns_odcompleteness_theta 26.00
_olex2_refinement_description
;
1. Fixed Uiso
 At 1.2 times of:
  All C(H) groups, All C(H,H) groups
2.a Ternary CH refined with riding coordinates:
 C1(H1), C15(H15)
2.b Secondary CH2 refined with riding coordinates:
 C2(H2A,H2B), C3(H3A,H3B), C4(H4A,H4B), C6(H6A,H6B)
2.c Aromatic/amide H refined with riding coordinates:
 C10(H10), C11(H11), C12(H12), C13(H13), C14(H14), C17(H17), C18(H18),
 C20(H20), C21(H21), C25(H25), C26(H26), C27(H27), C28(H28)
;
_olex2_submission_special_instructions 'No special instructions were received'

loop_
_space_group_symop_operation_xyz
'x, y, z'
'-x+1/2, -y, z+1/2'
'x+1/2, -y+1/2, -z'
'-x, y+1/2, -z+1/2'

loop_
_atom_site_label
_atom_site_type_symbol
_atom_site_fract_x
_atom_site_fract_y
_atom_site_fract_z
_atom_site_U_iso_or_equiv
_atom_site_adp_type
_atom_site_occupancy
_atom_site_site_symmetry_order
_atom_site_calc_flag
_atom_site_refinement_flags_posn
Cl1 Cl 0.82568(9) 0.70332(6) -0.01779(4) 0.0406(2) Uani 1 1 d .
O1 O 1.0449(2) 1.03687(16) 0.29916(11) 0.0295(5) Uani 1 1 d .
O2 O 0.71401(19) 0.79426(15) 0.36048(10) 0.0241(4) Uani 1 1 d .
O3 O 0.5604(2) 1.13165(15) 0.19899(10) 0.0271(5) Uani 1 1 d .
N1 N 0.9021(2) 0.90153(17) 0.33802(12) 0.0210(5) Uani 1 1 d .
N2 N 0.4437(2) 0.99935(17) 0.30930(11) 0.0202(5) Uani 1 1 d .
N3 N 0.3445(2) 1.07874(19) 0.16134(12) 0.0222(5) Uani 1 1 d .
H3 H 0.323(3) 1.138(2) 0.1453(15) 0.032(9) Uiso 1 1 d .
C1 C 0.5890(3) 1.0228(2) 0.32994(14) 0.0218(6) Uani 1 1 d .
H1 H 0.6101 1.0983 0.3182 0.026 Uiso 1 1 calc R
C2 C 0.5879(3) 1.0122(2) 0.40722(14) 0.0278(7) Uani 1 1 d .
H2A H 0.6676 0.9680 0.4227 0.033 Uiso 1 1 calc R
H2B H 0.5950 1.0829 0.4288 0.033 Uiso 1 1 calc R
C3 C 0.4478(3) 0.9591(3) 0.42513(15) 0.0317(7) Uani 1 1 d .
H3A H 0.4629 0.8981 0.4558 0.038 Uiso 1 1 calc R
H3B H 0.3841 1.0103 0.4473 0.038 Uiso 1 1 calc R
C4 C 0.3868(3) 0.9219(2) 0.35807(14) 0.0239(6) Uani 1 1 d .
H4A H 0.4179 0.8490 0.3472 0.029 Uiso 1 1 calc R
H4B H 0.2830 0.9240 0.3588 0.029 Uiso 1 1 calc R
C5 C 0.6885(3) 0.9477(2) 0.28574(13) 0.0185(6) Uani 1 1 d .
C6 C 0.8100(3) 1.0098(2) 0.25333(14) 0.0231(6) Uani 1 1 d .
H6A H 0.8276 0.9844 0.2068 0.028 Uiso 1 1 calc R
H6B H 0.7881 1.0866 0.2517 0.028 Uiso 1 1 calc R
C7 C 0.9351(3) 0.9899(2) 0.29721(14) 0.0226(6) Uani 1 1 d .
C8 C 0.7642(3) 0.8697(2) 0.33108(13) 0.0196(6) Uani 1 1 d .
C9 C 0.9983(3) 0.8530(2) 0.38452(14) 0.0257(6) Uani 1 1 d .
C10 C 1.0459(3) 0.7515(2) 0.37224(16) 0.0333(7) Uani 1 1 d .
H10 H 1.0151 0.7136 0.3335 0.040 Uiso 1 1 calc R
C11 C 1.1393(4) 0.7057(3) 0.41722(19) 0.0482(9) Uani 1 1 d .
H11 H 1.1727 0.6358 0.4091 0.058 Uiso 1 1 calc R
C12 C 1.1840(4) 0.7599(4) 0.47326(19) 0.0556(11) Uani 1 1 d .
H12 H 1.2485 0.7280 0.5037 0.067 Uiso 1 1 calc R
C13 C 1.1345(4) 0.8610(4) 0.48511(17) 0.0521(10) Uani 1 1 d .
H13 H 1.1649 0.8984 0.5241 0.062 Uiso 1 1 calc R
C14 C 1.0409(3) 0.9091(3) 0.44092(16) 0.0381(8) Uani 1 1 d .
H14 H 1.0071 0.9788 0.4492 0.046 Uiso 1 1 calc R
C15 C 0.5833(3) 0.8897(2) 0.23815(13) 0.0179(6) Uani 1 1 d .
H15 H 0.5539 0.8250 0.2637 0.021 Uiso 1 1 calc R
C16 C 0.6408(3) 0.8479(2) 0.17205(13) 0.0187(6) Uani 1 1 d .
C17 C 0.7004(3) 0.7468(2) 0.17196(14) 0.0243(6) Uani 1 1 d .
H17 H 0.7021 0.7074 0.2129 0.029 Uiso 1 1 calc R
C18 C 0.7570(3) 0.7018(2) 0.11440(14) 0.0270(6) Uani 1 1 d .
H18 H 0.7974 0.6329 0.1157 0.032 Uiso 1 1 calc R
C19 C 0.7537(3) 0.7588(2) 0.05522(14) 0.0242(6) Uani 1 1 d .
C20 C 0.6959(3) 0.8590(2) 0.05293(15) 0.0294(7) Uani 1 1 d .
H20 H 0.6937 0.8974 0.0117 0.035 Uiso 1 1 calc R
C21 C 0.6408(3) 0.9034(2) 0.11130(14) 0.0260(6) Uani 1 1 d .
H21 H 0.6023 0.9729 0.1098 0.031 Uiso 1 1 calc R
C22 C 0.4523(3) 0.9626(2) 0.23817(13) 0.0186(6) Uani 1 1 d .
C23 C 0.4646(3) 1.0677(2) 0.19734(14) 0.0209(6) Uani 1 1 d .
C24 C 0.2568(3) 0.9899(2) 0.16684(13) 0.0196(6) Uani 1 1 d .
C25 C 0.1317(3) 0.9715(2) 0.13365(14) 0.0250(6) Uani 1 1 d .
H25 H 0.0926 1.0225 0.1037 0.030 Uiso 1 1 calc R
C26 C 0.0656(3) 0.8749(2) 0.14601(15) 0.0266(7) Uani 1 1 d .
H26 H -0.0209 0.8597 0.1243 0.032 Uiso 1 1 calc R
C27 C 0.1231(3) 0.8011(2) 0.18915(14) 0.0268(6) Uani 1 1 d .
H27 H 0.0758 0.7358 0.1968 0.032 Uiso 1 1 calc R
C28 C 0.2506(3) 0.8210(2) 0.22194(14) 0.0227(6) Uani 1 1 d .
H28 H 0.2907 0.7695 0.2512 0.027 Uiso 1 1 calc R
C29 C 0.3169(3) 0.9169(2) 0.21100(13) 0.0185(5) Uani 1 1 d .

loop_
_atom_site_aniso_label
_atom_site_aniso_U_11
_atom_site_aniso_U_22
_atom_site_aniso_U_33
_atom_site_aniso_U_23
_atom_site_aniso_U_13
_atom_site_aniso_U_12
Cl1 0.0538(5) 0.0400(4) 0.0279(4) -0.0085(3) 0.0113(4) 0.0024(4)
O1 0.0199(10) 0.0315(11) 0.0370(12) -0.0016(9) -0.0015(10) -0.0078(9)
O2 0.0269(10) 0.0190(10) 0.0263(10) 0.0022(8) -0.0030(8) -0.0037(9)
O3 0.0263(10) 0.0186(10) 0.0363(12) 0.0038(9) -0.0038(9) -0.0063(9)
N1 0.0163(11) 0.0228(12) 0.0238(12) 0.0002(10) -0.0024(10) -0.0004(10)
N2 0.0193(11) 0.0190(11) 0.0222(12) -0.0027(9) -0.0012(10) -0.0002(10)
N3 0.0242(12) 0.0166(11) 0.0260(13) 0.0038(10) -0.0039(11) 0.0010(10)
C1 0.0191(13) 0.0175(13) 0.0289(15) -0.0040(12) -0.0016(12) 0.0017(11)
C2 0.0273(15) 0.0274(16) 0.0288(16) -0.0084(12) -0.0050(12) 0.0048(13)
C3 0.0310(16) 0.0392(18) 0.0251(16) 0.0007(13) -0.0030(13) 0.0023(15)
C4 0.0215(14) 0.0259(15) 0.0242(15) -0.0005(12) 0.0014(12) 0.0016(13)
C5 0.0173(12) 0.0164(13) 0.0219(14) -0.0015(10) 0.0013(11) -0.0004(11)
C6 0.0207(13) 0.0196(13) 0.0289(15) 0.0026(12) -0.0020(12) -0.0026(13)
C7 0.0199(14) 0.0210(14) 0.0268(15) -0.0045(12) 0.0033(12) -0.0007(12)
C8 0.0196(13) 0.0193(14) 0.0201(13) -0.0055(11) -0.0003(12) -0.0008(12)
C9 0.0189(14) 0.0363(17) 0.0220(15) 0.0050(13) -0.0003(12) -0.0036(13)
C10 0.0293(16) 0.0347(18) 0.0357(18) 0.0063(14) -0.0033(14) 0.0014(15)
C11 0.0347(19) 0.052(2) 0.058(2) 0.0261(19) -0.0057(18) 0.0061(18)
C12 0.0330(19) 0.091(3) 0.042(2) 0.036(2) -0.0120(17) -0.004(2)
C13 0.0365(19) 0.097(3) 0.0223(17) 0.006(2) -0.0067(16) -0.015(2)
C14 0.0313(17) 0.059(2) 0.0241(16) -0.0031(15) 0.0034(14) -0.0004(17)
C15 0.0176(13) 0.0147(13) 0.0213(13) 0.0005(10) -0.0010(11) -0.0026(11)
C16 0.0150(13) 0.0180(13) 0.0232(14) -0.0008(11) -0.0024(11) -0.0034(11)
C17 0.0300(15) 0.0179(13) 0.0251(15) 0.0027(11) 0.0000(12) -0.0018(13)
C18 0.0333(16) 0.0177(13) 0.0299(15) -0.0028(12) 0.0022(13) -0.0004(14)
C19 0.0232(14) 0.0265(15) 0.0228(14) -0.0070(12) 0.0021(13) -0.0035(13)
C20 0.0307(16) 0.0342(16) 0.0235(15) 0.0052(13) 0.0009(13) 0.0021(15)
C21 0.0269(15) 0.0237(15) 0.0275(15) 0.0025(12) 0.0005(13) 0.0057(13)
C22 0.0173(13) 0.0150(13) 0.0234(14) -0.0004(11) -0.0005(11) 0.0003(11)
C23 0.0243(14) 0.0158(13) 0.0226(14) -0.0025(11) 0.0026(12) 0.0031(12)
C24 0.0203(13) 0.0176(13) 0.0209(13) -0.0021(11) 0.0021(12) 0.0012(11)
C25 0.0249(14) 0.0270(15) 0.0231(14) 0.0016(12) -0.0044(13) 0.0036(13)
C26 0.0190(14) 0.0313(17) 0.0294(16) -0.0041(13) -0.0048(12) 0.0009(13)
C27 0.0229(14) 0.0229(14) 0.0345(16) -0.0019(13) -0.0017(13) -0.0058(13)
C28 0.0208(14) 0.0195(14) 0.0277(15) 0.0010(11) -0.0024(12) 0.0029(12)
C29 0.0166(12) 0.0173(13) 0.0216(14) -0.0022(11) -0.0012(11) 0.0036(11)

loop_
_atom_type_symbol
_atom_type_description
_atom_type_scat_dispersion_real
_atom_type_scat_dispersion_imag
_atom_type_scat_source
C C 0.0033 0.0016 'International Tables Vol C Tables 4.2.6.8 and 6.1.1.4'
H H 0.0000 0.0000 'International Tables Vol C Tables 4.2.6.8 and 6.1.1.4'
N N 0.0061 0.0033 'International Tables Vol C Tables 4.2.6.8 and 6.1.1.4'
O O 0.0106 0.0060 'International Tables Vol C Tables 4.2.6.8 and 6.1.1.4'
Cl Cl 0.1484 0.1585 'International Tables Vol C Tables 4.2.6.8 and 6.1.1.4'

loop_
_geom_angle_atom_site_label_1
_geom_angle_atom_site_label_2
_geom_angle_atom_site_label_3
_geom_angle
C7 N1 C9 124.1(2)
C8 N1 C7 112.6(2)
C8 N1 C9 123.2(2)
C1 N2 C4 107.2(2)
C1 N2 C22 105.9(2)
C4 N2 C22 115.8(2)
C23 N3 H3 120(2)
C23 N3 C24 112.4(2)
C24 N3 H3 127(2)
N2 C1 H1 108.4
N2 C1 C2 104.6(2)
N2 C1 C5 106.7(2)
C2 C1 H1 108.4
C2 C1 C5 119.8(2)
C5 C1 H1 108.4
C1 C2 H2A 110.6
C1 C2 H2B 110.6
H2A C2 H2B 108.7
C3 C2 C1 105.9(2)
C3 C2 H2A 110.6
C3 C2 H2B 110.6
C2 C3 H3A 110.7
C2 C3 H3B 110.7
H3A C3 H3B 108.8
C4 C3 C2 105.4(2)
C4 C3 H3A 110.7
C4 C3 H3B 110.7
N2 C4 C3 103.1(2)
N2 C4 H4A 111.1
N2 C4 H4B 111.1
C3 C4 H4A 111.1
C3 C4 H4B 111.1
H4A C4 H4B 109.1
C6 C5 C1 112.0(2)
C6 C5 C15 118.1(2)
C8 C5 C1 110.0(2)
C8 C5 C6 102.6(2)
C8 C5 C15 111.2(2)
C15 C5 C1 103.1(2)
C5 C6 H6A 110.6
C5 C6 H6B 110.6
H6A C6 H6B 108.7
C7 C6 C5 105.8(2)
C7 C6 H6A 110.6
C7 C6 H6B 110.6
O1 C7 N1 124.3(3)
O1 C7 C6 129.0(3)
N1 C7 C6 106.7(2)
O2 C8 N1 123.7(3)
O2 C8 C5 127.2(2)
N1 C8 C5 108.9(2)
C10 C9 N1 119.5(3)
C10 C9 C14 121.3(3)
C14 C9 N1 119.2(3)
C9 C10 H10 120.5
C9 C10 C11 119.0(3)
C11 C10 H10 120.5
C10 C11 H11 119.6
C12 C11 C10 120.8(4)
C12 C11 H11 119.6
C11 C12 H12 120.3
C11 C12 C13 119.4(3)
C13 C12 H12 120.3
C12 C13 H13 119.5
C12 C13 C14 121.1(4)
C14 C13 H13 119.5
C9 C14 C13 118.4(4)
C9 C14 H14 120.8
C13 C14 H14 120.8
C5 C15 H15 104.8
C16 C15 C5 117.0(2)
C16 C15 H15 104.8
C16 C15 C22 119.9(2)
C22 C15 C5 103.98(19)
C22 C15 H15 104.8
C17 C16 C15 117.8(2)
C21 C16 C15 124.9(2)
C21 C16 C17 117.2(3)
C16 C17 H17 118.9
C18 C17 C16 122.3(3)
C18 C17 H17 118.9
C17 C18 H18 120.6
C19 C18 C17 118.7(3)
C19 C18 H18 120.6
C18 C19 Cl1 119.2(2)
C18 C19 C20 121.0(3)
C20 C19 Cl1 119.8(2)
C19 C20 H20 120.2
C19 C20 C21 119.6(3)
C21 C20 H20 120.2
C16 C21 H21 119.4
C20 C21 C16 121.2(3)
C20 C21 H21 119.4
N2 C22 C15 103.3(2)
N2 C22 C23 103.4(2)
N2 C22 C29 114.1(2)
C15 C22 C23 116.3(2)
C29 C22 C15 117.6(2)
C29 C22 C23 101.7(2)
O3 C23 N3 125.4(3)
O3 C23 C22 127.3(2)
N3 C23 C22 107.3(2)
C25 C24 N3 127.8(3)
C25 C24 C29 122.9(3)
C29 C24 N3 109.3(2)
C24 C25 H25 121.5
C24 C25 C26 117.0(3)
C26 C25 H25 121.5
C25 C26 H26 119.4
C27 C26 C25 121.2(3)
C27 C26 H26 119.4
C26 C27 H27 119.6
C26 C27 C28 120.8(3)
C28 C27 H27 119.6
C27 C28 H28 120.6
C29 C28 C27 118.8(3)
C29 C28 H28 120.6
C24 C29 C22 108.9(2)
C28 C29 C22 131.9(2)
C28 C29 C24 119.2(2)

loop_
_geom_bond_atom_site_label_1
_geom_bond_atom_site_label_2
_geom_bond_distance
Cl1 C19 1.746(3)
O1 C7 1.203(3)
O2 C8 1.213(3)
O3 C23 1.219(3)
N1 C7 1.411(4)
N1 C8 1.383(3)
N1 C9 1.436(4)
N2 C1 1.475(3)
N2 C4 1.476(4)
N2 C22 1.485(3)
N3 H3 0.84(3)
N3 C23 1.357(3)
N3 C24 1.402(3)
C1 H1 1.0000
C1 C2 1.536(4)
C1 C5 1.600(4)
C2 H2A 0.9900
C2 H2B 0.9900
C2 C3 1.536(4)
C3 H3A 0.9900
C3 H3B 0.9900
C3 C4 1.524(4)
C4 H4A 0.9900
C4 H4B 0.9900
C5 C6 1.539(4)
C5 C8 1.515(4)
C5 C15 1.558(4)
C6 H6A 0.9900
C6 H6B 0.9900
C6 C7 1.498(4)
C9 C10 1.378(4)
C9 C14 1.383(4)
C10 H10 0.9500
C10 C11 1.386(4)
C11 H11 0.9500
C11 C12 1.371(5)
C12 H12 0.9500
C12 C13 1.379(6)
C13 H13 0.9500
C13 C14 1.389(5)
C14 H14 0.9500
C15 H15 1.0000
C15 C16 1.514(4)
C15 C22 1.551(4)
C16 C17 1.395(4)
C16 C21 1.391(4)
C17 H17 0.9500
C17 C18 1.383(4)
C18 H18 0.9500
C18 C19 1.374(4)
C19 C20 1.379(4)
C20 H20 0.9500
C20 C21 1.388(4)
C21 H21 0.9500
C22 C23 1.556(4)
C22 C29 1.512(4)
C24 C25 1.382(4)
C24 C29 1.393(4)
C25 H25 0.9500
C25 C26 1.392(4)
C26 H26 0.9500
C26 C27 1.377(4)
C27 H27 0.9500
C27 C28 1.401(4)
C28 H28 0.9500
C28 C29 1.381(4)

loop_
_geom_hbond_atom_site_label_D
_geom_hbond_atom_site_label_H
_geom_hbond_atom_site_label_A
_geom_hbond_distance_DH
_geom_hbond_distance_HA
_geom_hbond_distance_DA
_geom_hbond_angle_DHA
_geom_hbond_site_symmetry_A
N3 H3 O2 0.84(3) 2.00(3) 2.805(3) 160(3) 4_655

loop_
_geom_torsion_atom_site_label_1
_geom_torsion_atom_site_label_2
_geom_torsion_atom_site_label_3
_geom_torsion_atom_site_label_4
_geom_torsion
Cl1 C19 C20 C21 -179.0(2)
N1 C9 C10 C11 179.6(3)
N1 C9 C14 C13 -179.7(3)
N2 C1 C2 C3 12.2(3)
N2 C1 C5 C6 131.3(2)
N2 C1 C5 C8 -115.3(2)
N2 C1 C5 C15 3.4(3)
N2 C22 C23 O3 64.7(3)
N2 C22 C23 N3 -112.2(2)
N2 C22 C29 C24 105.8(2)
N2 C22 C29 C28 -75.1(4)
N3 C24 C25 C26 177.9(3)
N3 C24 C29 C22 1.8(3)
N3 C24 C29 C28 -177.5(2)
C1 N2 C4 C3 38.4(3)
C1 N2 C22 C15 41.4(2)
C1 N2 C22 C23 -80.1(2)
C1 N2 C22 C29 170.3(2)
C1 C2 C3 C4 10.6(3)
C1 C5 C6 C7 99.8(3)
C1 C5 C8 O2 71.3(3)
C1 C5 C8 N1 -104.8(2)
C1 C5 C15 C16 155.6(2)
C1 C5 C15 C22 21.0(2)
C2 C1 C5 C6 -110.2(3)
C2 C1 C5 C8 3.2(3)
C2 C1 C5 C15 121.8(3)
C2 C3 C4 N2 -29.3(3)
C4 N2 C1 C2 -31.7(3)
C4 N2 C1 C5 96.3(2)
C4 N2 C22 C15 -77.2(3)
C4 N2 C22 C23 161.2(2)
C4 N2 C22 C29 51.6(3)
C5 C1 C2 C3 -107.3(3)
C5 C6 C7 O1 -164.5(3)
C5 C6 C7 N1 15.9(3)
C5 C15 C16 C17 86.7(3)
C5 C15 C16 C21 -92.2(3)
C5 C15 C22 N2 -38.4(2)
C5 C15 C22 C23 74.0(3)
C5 C15 C22 C29 -165.1(2)
C6 C5 C8 O2 -169.5(3)
C6 C5 C8 N1 14.5(3)
C6 C5 C15 C16 31.6(3)
C6 C5 C15 C22 -103.0(2)
C7 N1 C8 O2 178.6(3)
C7 N1 C8 C5 -5.1(3)
C7 N1 C9 C10 -113.0(3)
C7 N1 C9 C14 67.2(4)
C8 N1 C7 O1 173.4(3)
C8 N1 C7 C6 -7.0(3)
C8 N1 C9 C10 70.5(4)
C8 N1 C9 C14 -109.3(3)
C8 C5 C6 C7 -18.1(3)
C8 C5 C15 C16 -86.6(3)
C8 C5 C15 C22 138.8(2)
C9 N1 C7 O1 -3.5(4)
C9 N1 C7 C6 176.1(2)
C9 N1 C8 O2 -4.5(4)
C9 N1 C8 C5 171.7(2)
C9 C10 C11 C12 0.1(5)
C10 C9 C14 C13 0.5(5)
C10 C11 C12 C13 0.4(5)
C11 C12 C13 C14 -0.5(5)
C12 C13 C14 C9 0.0(5)
C14 C9 C10 C11 -0.6(4)
C15 C5 C6 C7 -140.7(2)
C15 C5 C8 O2 -42.3(4)
C15 C5 C8 N1 141.6(2)
C15 C16 C17 C18 -179.3(2)
C15 C16 C21 C20 179.9(3)
C15 C22 C23 O3 -47.6(4)
C15 C22 C23 N3 135.4(2)
C15 C22 C29 C24 -133.1(2)
C15 C22 C29 C28 46.0(4)
C16 C15 C22 N2 -171.4(2)
C16 C15 C22 C23 -59.0(3)
C16 C15 C22 C29 61.9(3)
C16 C17 C18 C19 -0.3(4)
C17 C16 C21 C20 1.0(4)
C17 C18 C19 Cl1 179.7(2)
C17 C18 C19 C20 0.3(4)
C18 C19 C20 C21 0.4(4)
C19 C20 C21 C16 -1.0(4)
C21 C16 C17 C18 -0.3(4)
C22 N2 C1 C2 -155.8(2)
C22 N2 C1 C5 -27.9(3)
C22 N2 C4 C3 156.2(2)
C22 C15 C16 C17 -146.1(2)
C22 C15 C16 C21 35.0(4)
C23 N3 C24 C25 -175.4(3)
C23 N3 C24 C29 2.8(3)
C23 C22 C29 C24 -4.9(3)
C23 C22 C29 C28 174.2(3)
C24 N3 C23 O3 177.1(3)
C24 N3 C23 C22 -5.9(3)
C24 C25 C26 C27 -0.4(4)
C25 C24 C29 C22 -179.9(3)
C25 C24 C29 C28 0.8(4)
C25 C26 C27 C28 -0.1(4)
C26 C27 C28 C29 0.9(4)
C27 C28 C29 C22 179.7(3)
C27 C28 C29 C24 -1.3(4)
C29 C22 C23 O3 -176.7(3)
C29 C22 C23 N3 6.4(3)
C29 C24 C25 C26 0.0(4)
